data_7157652
loop_
_publ_author_name
'Kletskov, Alexey V.'
'Zatykina, Anastasya D.'
'Grudova, Mariya V.'
'Sinelshchikova, Anna A.'
'Grigoriev, Mikhail S.'
'Zaytsev, Vladimir P.'
'Gil, Diego M.'
'Novikov, Roman A.'
'Zubkov, Fedor I.'
'Frontera, Antonio'

_publ_section_title
;
 Raise the anchor! Synthesis, X-ray and NMR characterization of
 1,3,5-triazinanes with an axial tert-butyl group.
;
_journal_issue 41
_journal_name_full 'Organic &amp; biomolecular chemistry'
_journal_page_first 8386
_journal_page_last 8394
_journal_paper_doi 10.1039/d0ob01201g
_journal_volume 18
_journal_year 2020
_chemical_formula_moiety 'C19 H23 Cl2 N3 O4 S2'
_chemical_formula_sum 'C19 H23 Cl2 N3 O4 S2'
_chemical_formula_weight 492.42
_space_group_crystal_system orthorhombic
_space_group_IT_number 62
_space_group_name_Hall '-P 2ac 2n'
_space_group_name_H-M_alt 'P n m a'
_atom_sites_solution_hydrogens geom
_audit_creation_method SHELXL-2018/3
_audit_update_record
;
2019-12-03 deposited with the CCDC.	2020-08-12 downloaded from the CCDC.
;
_cell_angle_alpha 90
_cell_angle_beta 90
_cell_angle_gamma 90
_cell_formula_units_Z 4
_cell_length_a 15.0515(5)
_cell_length_b 23.4696(8)
_cell_length_c 6.1833(2)
_cell_measurement_reflns_used 5390
_cell_measurement_temperature 100(2)
_cell_measurement_theta_max 29.86
_cell_measurement_theta_min 2.84
_cell_volume 2184.27(13)
_computing_structure_refinement 'SHELXL-2018/3 (Sheldrick, 2018)'
_diffrn_ambient_temperature 100(2)
_diffrn_measured_fraction_theta_full 0.994
_diffrn_measured_fraction_theta_max 0.996
_diffrn_measurement_device_type 'Bruker KAPPA APEX II area-detector diffractometer'
_diffrn_radiation_type MoK\a
_diffrn_radiation_wavelength 0.71073
_diffrn_reflns_av_R_equivalents 0.0481
_diffrn_reflns_av_unetI/netI 0.0309
_diffrn_reflns_Laue_measured_fraction_full 0.994
_diffrn_reflns_Laue_measured_fraction_max 0.996
_diffrn_reflns_limit_h_max 21
_diffrn_reflns_limit_h_min -21
_diffrn_reflns_limit_k_max 33
_diffrn_reflns_limit_k_min -33
_diffrn_reflns_limit_l_max 8
_diffrn_reflns_limit_l_min -8
_diffrn_reflns_number 22380
_diffrn_reflns_point_group_measured_fraction_full 0.994
_diffrn_reflns_point_group_measured_fraction_max 0.996
_diffrn_reflns_theta_full 25.242
_diffrn_reflns_theta_max 29.997
_diffrn_reflns_theta_min 4.201
_exptl_absorpt_coefficient_mu 0.520
_exptl_absorpt_correction_T_max 0.969
_exptl_absorpt_correction_T_min 0.836
_exptl_absorpt_correction_type multi-scan
_exptl_absorpt_process_details 'SADABS (Bruker, 2008)'
_exptl_crystal_colour colourless
_exptl_crystal_density_diffrn 1.497
_exptl_crystal_description fragment
_exptl_crystal_F_000 1024
_exptl_crystal_recrystallization_method 'Re-crystallisation from solvent: CH2Cl2'
_exptl_crystal_size_max 0.400
_exptl_crystal_size_mid 0.200
_exptl_crystal_size_min 0.060
_refine_diff_density_max 0.463
_refine_diff_density_min -0.438
_refine_diff_density_rms 0.071
_refine_ls_extinction_method none
_refine_ls_goodness_of_fit_ref 1.087
_refine_ls_hydrogen_treatment constr
_refine_ls_matrix_type full
_refine_ls_number_parameters 142
_refine_ls_number_reflns 3242
_refine_ls_number_restraints 0
_refine_ls_restrained_S_all 1.087
_refine_ls_R_factor_all 0.0600
_refine_ls_R_factor_gt 0.0395
_refine_ls_shift/su_max 0.001
_refine_ls_shift/su_mean 0.000
_refine_ls_structure_factor_coef Fsqd
_refine_ls_weighting_details 'w=1/[\s^2^(Fo^2^)+(0.0458P)^2^+1.6773P] where P=(Fo^2^+2Fc^2^)/3'
_refine_ls_weighting_scheme calc
_refine_ls_wR_factor_gt 0.0953
_refine_ls_wR_factor_ref 0.1106
_reflns_Friedel_coverage 0.000
_reflns_number_gt 2474
_reflns_number_total 3242
_reflns_threshold_expression 'I > 2\s(I)'
_cod_data_source_file d0ob01201g3.cif
_cod_data_source_block AK119_CCDC1
_cod_depositor_comments 'Adding full bibliography for 7157649--7157656.cif.'
_cod_database_code 7157652
_shelx_shelxl_version_number 2018/3
_shelx_space_group_comment
;
The symmetry employed for this shelxl refinement is uniquely defined
by the following loop, which should always be used as a source of
symmetry information in preference to the above space-group names.
They are only intended as comments.
;
_shelx_estimated_absorpt_t_min 0.819
_shelx_estimated_absorpt_t_max 0.969

loop_
_space_group_symop_operation_xyz
'x, y, z'
'x+1/2, -y+1/2, -z+1/2'
'-x, y+1/2, -z'
'-x+1/2, -y, z+1/2'
'-x, -y, -z'
'-x-1/2, y-1/2, z-1/2'
'x, -y-1/2, z'
'x-1/2, y, -z-1/2'

loop_
_atom_site_label
_atom_site_type_symbol
_atom_site_fract_x
_atom_site_fract_y
_atom_site_fract_z
_atom_site_U_iso_or_equiv
_atom_site_adp_type
_atom_site_occupancy
_atom_site_site_symmetry_order
_atom_site_calc_flag
_atom_site_refinement_flags_posn
_atom_site_refinement_flags_adp
_atom_site_refinement_flags_occupancy
_atom_site_disorder_assembly
_atom_site_disorder_group
Cl1 Cl 0.65265(3) 0.47342(2) 0.80793(8) 0.03114(14) Uani 1 1 d . . . . .
S1 S 0.34202(3) 0.35888(2) 0.29829(7) 0.02094(12) Uani 1 1 d . . . . .
O1 O 0.26377(9) 0.39275(6) 0.3227(2) 0.0307(3) Uani 1 1 d . . . . .
O2 O 0.37468(10) 0.34417(6) 0.0875(2) 0.0285(3) Uani 1 1 d . . . . .
N1 N 0.22311(14) 0.250000 0.6679(3) 0.0190(4) Uani 1 2 d S T P . .
N3 N 0.32192(10) 0.29954(7) 0.4235(2) 0.0217(3) Uani 1 1 d . . . . .
C2 C 0.27727(13) 0.29989(9) 0.6397(3) 0.0252(4) Uani 1 1 d . . . . .
H2A H 0.322841 0.301295 0.755032 0.030 Uiso 1 1 calc R U . . .
H2B H 0.239766 0.334371 0.652639 0.030 Uiso 1 1 calc R U . . .
C4 C 0.37898(16) 0.250000 0.3926(4) 0.0214(5) Uani 1 2 d S T P . .
H4A H 0.404794 0.250000 0.245338 0.026 Uiso 1 2 calc R U P . .
H4B H 0.427980 0.250000 0.499397 0.026 Uiso 1 2 calc R U P . .
C5 C 0.13202(16) 0.250000 0.5724(4) 0.0172(4) Uani 1 2 d S T P . .
C6 C 0.13009(17) 0.250000 0.3232(4) 0.0227(5) Uani 1 2 d S T P . .
H6A H 0.068308 0.250000 0.273177 0.034 Uiso 1 2 calc R U P . .
H6B H 0.160371 0.284094 0.268962 0.034 Uiso 0.5 1 calc R U P . .
H6C H 0.160371 0.215906 0.268962 0.034 Uiso 0.5 1 calc R U P . .
C7 C 0.08340(13) 0.30249(9) 0.6568(3) 0.0282(4) Uani 1 1 d . . . . .
H7A H 0.023227 0.303537 0.596440 0.042 Uiso 1 1 calc R U . . .
H7B H 0.080032 0.300782 0.814972 0.042 Uiso 1 1 calc R U . . .
H7C H 0.115711 0.336882 0.613313 0.042 Uiso 1 1 calc R U . . .
C8 C 0.42906(11) 0.39378(7) 0.4365(3) 0.0177(3) Uani 1 1 d . . . . .
C9 C 0.41212(12) 0.41865(8) 0.6366(3) 0.0208(3) Uani 1 1 d . . . . .
H9A H 0.353667 0.418604 0.694574 0.025 Uiso 1 1 calc R U . . .
C10 C 0.48109(13) 0.44342(7) 0.7501(3) 0.0218(3) Uani 1 1 d . . . . .
H10A H 0.470724 0.460019 0.887964 0.026 Uiso 1 1 calc R U . . .
C11 C 0.56542(12) 0.44380(7) 0.6610(3) 0.0204(3) Uani 1 1 d . . . . .
C12 C 0.58290(12) 0.42031(8) 0.4593(3) 0.0225(4) Uani 1 1 d . . . . .
H12A H 0.640951 0.421765 0.399216 0.027 Uiso 1 1 calc R U . . .
C13 C 0.51368(12) 0.39467(8) 0.3474(3) 0.0206(3) Uani 1 1 d . . . . .
H13A H 0.524196 0.377771 0.210191 0.025 Uiso 1 1 calc R U . . .

loop_
_atom_site_aniso_label
_atom_site_aniso_U_11
_atom_site_aniso_U_22
_atom_site_aniso_U_33
_atom_site_aniso_U_23
_atom_site_aniso_U_13
_atom_site_aniso_U_12
Cl1 0.0250(2) 0.0302(3) 0.0382(3) -0.00456(19) -0.01347(19) -0.00342(19)
S1 0.0209(2) 0.0247(2) 0.0173(2) -0.00270(15) -0.00395(15) -0.00321(17)
O1 0.0223(7) 0.0334(8) 0.0363(8) -0.0040(6) -0.0093(6) 0.0008(6)
O2 0.0368(8) 0.0360(8) 0.0128(6) -0.0025(5) -0.0033(5) -0.0077(6)
N1 0.0210(10) 0.0243(10) 0.0116(8) 0.000 -0.0017(7) 0.000
N3 0.0222(7) 0.0225(7) 0.0206(7) -0.0048(6) 0.0045(6) -0.0050(6)
C2 0.0239(9) 0.0358(10) 0.0158(8) -0.0103(7) 0.0024(6) -0.0077(8)
C4 0.0158(11) 0.0293(13) 0.0192(11) 0.000 -0.0005(9) 0.000
C5 0.0160(10) 0.0215(11) 0.0139(10) 0.000 0.0013(8) 0.000
C6 0.0179(11) 0.0348(14) 0.0155(11) 0.000 -0.0035(9) 0.000
C7 0.0288(10) 0.0271(9) 0.0288(9) -0.0036(8) 0.0016(8) 0.0078(8)
C8 0.0196(8) 0.0179(7) 0.0155(7) 0.0007(6) -0.0031(6) -0.0008(6)
C9 0.0213(8) 0.0234(9) 0.0177(8) -0.0022(6) 0.0013(6) -0.0033(7)
C10 0.0267(9) 0.0210(8) 0.0178(7) -0.0023(6) -0.0023(7) -0.0030(7)
C11 0.0208(8) 0.0178(8) 0.0226(8) 0.0014(6) -0.0076(6) -0.0009(6)
C12 0.0179(8) 0.0240(9) 0.0257(9) 0.0010(7) -0.0003(7) -0.0004(7)
C13 0.0227(8) 0.0221(8) 0.0171(7) -0.0006(6) 0.0014(6) -0.0001(7)

loop_
_atom_type_symbol
_atom_type_description
_atom_type_scat_dispersion_real
_atom_type_scat_dispersion_imag
_atom_type_scat_source
C C 0.0033 0.0016 'International Tables Vol C Tables 4.2.6.8 and 6.1.1.4'
H H 0.0000 0.0000 'International Tables Vol C Tables 4.2.6.8 and 6.1.1.4'
N N 0.0061 0.0033 'International Tables Vol C Tables 4.2.6.8 and 6.1.1.4'
O O 0.0106 0.0060 'International Tables Vol C Tables 4.2.6.8 and 6.1.1.4'
S S 0.1246 0.1234 'International Tables Vol C Tables 4.2.6.8 and 6.1.1.4'
Cl Cl 0.1484 0.1585 'International Tables Vol C Tables 4.2.6.8 and 6.1.1.4'

loop_
_geom_angle_atom_site_label_1
_geom_angle_atom_site_label_2
_geom_angle_atom_site_label_3
_geom_angle
_geom_angle_site_symmetry_1
_geom_angle_site_symmetry_3
_geom_angle_publ_flag
O1 S1 O2 120.82(9) . . ?
O1 S1 N3 105.87(9) . . ?
O2 S1 N3 106.90(8) . . ?
O1 S1 C8 107.60(8) . . ?
O2 S1 C8 107.27(8) . . ?
N3 S1 C8 107.81(8) . . ?
C2 N1 C2 109.1(2) . 7_565 ?
C2 N1 C5 118.22(12) . . ?
C2 N1 C5 118.22(12) 7_565 . ?
C4 N3 C2 112.69(16) . . ?
C4 N3 S1 120.83(13) . . ?
C2 N3 S1 120.36(13) . . ?
N1 C2 N3 111.02(15) . . ?
N1 C2 H2A 109.4 . . ?
N3 C2 H2A 109.4 . . ?
N1 C2 H2B 109.4 . . ?
N3 C2 H2B 109.4 . . ?
H2A C2 H2B 108.0 . . ?
N3 C4 N3 105.77(19) 7_565 . ?
N3 C4 H4A 110.6 7_565 . ?
N3 C4 H4A 110.6 . . ?
N3 C4 H4B 110.6 7_565 . ?
N3 C4 H4B 110.6 . . ?
H4A C4 H4B 108.7 . . ?
N1 C5 C7 107.78(14) . . ?
N1 C5 C7 107.78(14) . 7_565 ?
C7 C5 C7 107.8(2) . 7_565 ?
N1 C5 C6 114.38(19) . . ?
C7 C5 C6 109.46(14) . . ?
C7 C5 C6 109.46(14) 7_565 . ?
C5 C6 H6A 109.5 . . ?
C5 C6 H6B 109.5 . . ?
H6A C6 H6B 109.5 . . ?
C5 C6 H6C 109.5 . . ?
H6A C6 H6C 109.5 . . ?
H6B C6 H6C 109.5 . . ?
C5 C7 H7A 109.5 . . ?
C5 C7 H7B 109.5 . . ?
H7A C7 H7B 109.5 . . ?
C5 C7 H7C 109.5 . . ?
H7A C7 H7C 109.5 . . ?
H7B C7 H7C 109.5 . . ?
C13 C8 C9 120.97(16) . . ?
C13 C8 S1 119.73(13) . . ?
C9 C8 S1 119.27(13) . . ?
C10 C9 C8 119.38(17) . . ?
C10 C9 H9A 120.3 . . ?
C8 C9 H9A 120.3 . . ?
C9 C10 C11 119.33(16) . . ?
C9 C10 H10A 120.3 . . ?
C11 C10 H10A 120.3 . . ?
C10 C11 C12 121.91(16) . . ?
C10 C11 Cl1 119.12(14) . . ?
C12 C11 Cl1 118.95(14) . . ?
C13 C12 C11 118.52(16) . . ?
C13 C12 H12A 120.7 . . ?
C11 C12 H12A 120.7 . . ?
C8 C13 C12 119.86(16) . . ?
C8 C13 H13A 120.1 . . ?
C12 C13 H13A 120.1 . . ?

loop_
_geom_bond_atom_site_label_1
_geom_bond_atom_site_label_2
_geom_bond_distance
_geom_bond_site_symmetry_2
_geom_bond_publ_flag
Cl1 C11 1.7411(18) . ?
S1 O1 1.4291(15) . ?
S1 O2 1.4349(14) . ?
S1 N3 1.6218(16) . ?
S1 C8 1.7655(17) . ?
N1 C2 1.437(2) . ?
N1 C2 1.437(2) 7_565 ?
N1 C5 1.493(3) . ?
N3 C4 1.458(2) . ?
N3 C2 1.496(2) . ?
C2 H2A 0.9900 . ?
C2 H2B 0.9900 . ?
C4 H4A 0.9900 . ?
C4 H4B 0.9900 . ?
C5 C7 1.525(2) . ?
C5 C7 1.525(2) 7_565 ?
C5 C6 1.541(3) . ?
C6 H6A 0.9800 . ?
C6 H6B 0.9800 . ?
C6 H6C 0.9800 . ?
C7 H7A 0.9800 . ?
C7 H7B 0.9800 . ?
C7 H7C 0.9800 . ?
C8 C13 1.388(2) . ?
C8 C9 1.392(2) . ?
C9 C10 1.381(2) . ?
C9 H9A 0.9500 . ?
C10 C11 1.384(3) . ?
C10 H10A 0.9500 . ?
C11 C12 1.389(3) . ?
C12 C13 1.388(2) . ?
C12 H12A 0.9500 . ?
C13 H13A 0.9500 . ?

loop_
_geom_hbond_atom_site_label_D
_geom_hbond_atom_site_label_H
_geom_hbond_atom_site_label_A
_geom_hbond_distance_DH
_geom_hbond_distance_HA
_geom_hbond_distance_DA
_geom_hbond_angle_DHA
_geom_hbond_site_symmetry_A
_geom_hbond_publ_flag
C2 H2A O2 0.99 2.42 3.301(2) 148.2 1_556 yes
C12 H12A O1 0.95 2.40 3.297(2) 157.1 8_656 yes

loop_
_geom_torsion_atom_site_label_1
_geom_torsion_atom_site_label_2
_geom_torsion_atom_site_label_3
_geom_torsion_atom_site_label_4
_geom_torsion
_geom_torsion_site_symmetry_1
_geom_torsion_site_symmetry_2
_geom_torsion_site_symmetry_3
_geom_torsion_site_symmetry_4
_geom_torsion_publ_flag
O1 S1 N3 C4 166.40(15) . . . . ?
O2 S1 N3 C4 36.38(17) . . . . ?
C8 S1 N3 C4 -78.68(16) . . . . ?
O1 S1 N3 C2 -43.11(16) . . . . ?
O2 S1 N3 C2 -173.13(13) . . . . ?
C8 S1 N3 C2 71.81(15) . . . . ?
C2 N1 C2 N3 56.7(2) 7_565 . . . ?
C5 N1 C2 N3 -82.3(2) . . . . ?
C4 N3 C2 N1 -59.4(2) . . . . ?
S1 N3 C2 N1 147.86(14) . . . . ?
C2 N3 C4 N3 57.1(2) . . . 7_565 ?
S1 N3 C4 N3 -150.31(10) . . . 7_565 ?
C2 N1 C5 C7 -54.4(2) . . . . ?
C2 N1 C5 C7 170.44(16) 7_565 . . . ?
C2 N1 C5 C7 -170.44(16) . . . 7_565 ?
C2 N1 C5 C7 54.4(2) 7_565 . . 7_565 ?
C2 N1 C5 C6 67.59(15) . . . . ?
C2 N1 C5 C6 -67.60(15) 7_565 . . . ?
O1 S1 C8 C13 -140.65(15) . . . . ?
O2 S1 C8 C13 -9.24(17) . . . . ?
N3 S1 C8 C13 105.57(15) . . . . ?
O1 S1 C8 C9 41.13(16) . . . . ?
O2 S1 C8 C9 172.54(14) . . . . ?
N3 S1 C8 C9 -72.64(15) . . . . ?
C13 C8 C9 C10 -1.5(3) . . . . ?
S1 C8 C9 C10 176.69(14) . . . . ?
C8 C9 C10 C11 1.0(3) . . . . ?
C9 C10 C11 C12 0.5(3) . . . . ?
C9 C10 C11 Cl1 -178.34(14) . . . . ?
C10 C11 C12 C13 -1.5(3) . . . . ?
Cl1 C11 C12 C13 177.32(14) . . . . ?
C9 C8 C13 C12 0.5(3) . . . . ?
S1 C8 C13 C12 -177.71(14) . . . . ?
C11 C12 C13 C8 1.0(3) . . . . ?
